data_4503394
loop_
_publ_author_name
'Gu, Zhi-Guo'
'Xu, Yi-Fan'
'Zhou, Xin-Hui'
'Zuo, Jing-Lin'
'You, Xiao-Zeng'

_publ_section_title
;
 Assembly of Iron(II)-Triazole Polymers from 1D Chains to 3D
 Interpenetrated Frameworks: Syntheses, Structures, and Magnetic
 Properties
;
_journal_issue 4
_journal_name_full 'Crystal Growth &amp; Design'
_journal_page_first 1306
_journal_paper_doi 10.1021/cg7010666
_journal_volume 8
_journal_year 2008
_chemical_formula_sum 'C18 H26 Fe N14 O S2'
_chemical_formula_weight 574.50
_chemical_name_systematic
; 
 ? 
;
_space_group_IT_number 13
_symmetry_cell_setting monoclinic
_symmetry_space_group_name_Hall '-P 2yc'
_symmetry_space_group_name_H-M 'P 1 2/c 1'
_atom_sites_solution_hydrogens geom
_atom_sites_solution_primary direct
_atom_sites_solution_secondary difmap
_audit_creation_method SHELXL-97
_cell_angle_alpha 90.00
_cell_angle_beta 91.066(4)
_cell_angle_gamma 90.00
_cell_formula_units_Z 2
_cell_length_a 8.998(2)
_cell_length_b 9.709(2)
_cell_length_c 15.555(4)
_cell_measurement_reflns_used 2547
_cell_measurement_temperature 293(2)
_cell_measurement_theta_max 23.5
_cell_measurement_theta_min 1.6
_cell_volume 1358.7(5)
_computing_cell_refinement 'Bruker SMART'
_computing_data_collection 'Bruker SMART'
_computing_data_reduction 'Bruker SAINT'
_computing_molecular_graphics 'Bruker SHELXTL'
_computing_publication_material 'Bruker SHELXTL'
_computing_structure_refinement 'SHELXL-97 (Sheldrick, 1997)'
_computing_structure_solution 'SHELXS-97 (Sheldrick, 1990)'
_diffrn_ambient_temperature 293(2)
_diffrn_measured_fraction_theta_full 0.987
_diffrn_measured_fraction_theta_max 0.987
_diffrn_radiation_monochromator graphite
_diffrn_radiation_source 'fine-focus sealed tube'
_diffrn_radiation_type MoK\a
_diffrn_radiation_wavelength 0.71073
_diffrn_reflns_av_R_equivalents 0.0719
_diffrn_reflns_av_sigmaI/netI 0.0509
_diffrn_reflns_limit_h_max 10
_diffrn_reflns_limit_h_min -10
_diffrn_reflns_limit_k_max 11
_diffrn_reflns_limit_k_min -9
_diffrn_reflns_limit_l_max 18
_diffrn_reflns_limit_l_min -19
_diffrn_reflns_number 7020
_diffrn_reflns_theta_full 26.09
_diffrn_reflns_theta_max 26.09
_diffrn_reflns_theta_min 2.26
_exptl_absorpt_coefficient_mu 0.748
_exptl_absorpt_correction_T_max 0.8408
_exptl_absorpt_correction_T_min 0.8292
_exptl_absorpt_correction_type none
_exptl_absorpt_process_details 'SADABS; Bruker(2000)'
_exptl_crystal_colour colorless
_exptl_crystal_density_diffrn 1.404
_exptl_crystal_density_method 'not measured'
_exptl_crystal_description block
_exptl_crystal_F_000 596
_exptl_crystal_size_max 0.26
_exptl_crystal_size_mid 0.25
_exptl_crystal_size_min 0.24
_refine_diff_density_max 0.399
_refine_diff_density_min -0.285
_refine_diff_density_rms 0.057
_refine_ls_extinction_method none
_refine_ls_goodness_of_fit_ref 1.039
_refine_ls_hydrogen_treatment mixed
_refine_ls_matrix_type full
_refine_ls_number_parameters 189
_refine_ls_number_reflns 2666
_refine_ls_number_restraints 2
_refine_ls_restrained_S_all 1.130
_refine_ls_R_factor_all 0.0509
_refine_ls_R_factor_gt 0.0434
_refine_ls_shift/su_max 0.007
_refine_ls_shift/su_mean 0.001
_refine_ls_structure_factor_coef Fsqd
_refine_ls_weighting_details 'calc w=1/[\s^2^(Fo^2^)+(0.0763P)^2^+0.0942P] where P=(Fo^2^+2Fc^2^)/3'
_refine_ls_weighting_scheme calc
_refine_ls_wR_factor_gt 0.1220
_refine_ls_wR_factor_ref 0.1269
_reflns_number_gt 2175
_reflns_number_total 2666
_reflns_threshold_expression >2sigma(I)
_cod_data_source_file cg7010666-file007.cif
_cod_data_source_block 061121dm
_cod_original_cell_volume 1358.7(6)
_cod_original_sg_symbol_H-M P2/c
_cod_database_code 4503394

loop_
_symmetry_equiv_pos_as_xyz
'x, y, z'
'-x, y, -z+1/2'
'-x, -y, -z'
'x, -y, z-1/2'

loop_
_atom_site_label
_atom_site_type_symbol
_atom_site_fract_x
_atom_site_fract_y
_atom_site_fract_z
_atom_site_U_iso_or_equiv
_atom_site_adp_type
_atom_site_occupancy
_atom_site_symmetry_multiplicity
_atom_site_calc_flag
_atom_site_refinement_flags
_atom_site_disorder_assembly
_atom_site_disorder_group
Fe1 Fe 0.5000 0.5000 0.0000 0.0422(2) Uani 1 2 d S . .
C1 C 0.6676(4) 0.3289(4) 0.15035(19) 0.0897(11) Uani 1 1 d D . .
C2 C 0.3468(3) 0.6030(3) 0.17018(17) 0.0599(6) Uani 1 1 d . A .
H2 H 0.3483 0.5144 0.1928 0.072 Uiso 1 1 calc R . .
C3 C 0.3731(4) 0.7727(3) 0.0917(2) 0.0809(9) Uani 1 1 d . . .
H3 H 0.4007 0.8271 0.0454 0.097 Uiso 1 1 calc R . .
C4 C 0.1639(2) 0.4097(2) -0.00020(16) 0.0531(6) Uani 1 1 d . . .
H4 H 0.1414 0.4927 -0.0274 0.064 Uiso 1 1 calc R . .
C5 C 0.2846(2) 0.2488(2) 0.05431(16) 0.0483(5) Uani 1 1 d . . .
H5 H 0.3610 0.1921 0.0744 0.058 Uiso 1 1 calc R . .
C6 C 0.2069(3) 0.7162(4) 0.2885(2) 0.0817(10) Uani 0.474(14) 1 d P A 1
H6A H 0.2603 0.7763 0.3282 0.098 Uiso 0.474(14) 1 calc PR A 1
H6B H 0.2043 0.6250 0.3138 0.098 Uiso 0.474(14) 1 calc PRD A 1
C7 C 0.0521(7) 0.7678(13) 0.2767(5) 0.070(3) Uani 0.474(14) 1 d PD . 1
H7A H 0.0045 0.7316 0.3274 0.083 Uiso 0.474(14) 1 calc PR A 1
H7B H 0.0642 0.8654 0.2883 0.083 Uiso 0.474(14) 1 calc PR A 1
C6' C 0.2069(3) 0.7162(4) 0.2885(2) 0.0817(10) Uani 0.526(14) 1 d P A 2
H6'A H 0.2087 0.8100 0.3099 0.098 Uiso 0.526(14) 1 calc PR A 2
H6'B H 0.2568 0.6581 0.3308 0.098 Uiso 0.526(14) 1 calc PR A 2
C7' C 0.0390(8) 0.6672(15) 0.2767(4) 0.082(3) Uani 0.526(14) 1 d P . 2
H7'A H 0.0411 0.5718 0.2953 0.099 Uiso 0.526(14) 1 calc PR A 2
H7'B H -0.0129 0.7164 0.3214 0.099 Uiso 0.526(14) 1 calc PR A 2
C8 C 0.0682(3) 0.1034(3) 0.09991(16) 0.0579(6) Uani 1 1 d . . .
H8A H 0.0137 0.1354 0.1493 0.069 Uiso 1 1 calc R . .
H8B H 0.1428 0.0383 0.1202 0.069 Uiso 1 1 calc R . .
C9 C -0.0379(3) 0.0316(3) 0.03766(19) 0.0633(7) Uani 1 1 d . . .
H9A H -0.0905 -0.0399 0.0682 0.076 Uiso 1 1 calc R . .
H9B H -0.1108 0.0977 0.0167 0.076 Uiso 1 1 calc R . .
N1 N 0.6100(2) 0.3901(2) 0.09958(15) 0.0618(6) Uani 1 1 d . B .
N2 N 0.4042(2) 0.6377(2) 0.09673(13) 0.0544(5) Uani 1 1 d . . .
N3 N 0.3015(4) 0.8213(3) 0.1567(2) 0.0915(9) Uani 1 1 d . A .
N4 N 0.2867(2) 0.7099(3) 0.20769(15) 0.0645(6) Uani 1 1 d . . .
N5 N 0.30349(19) 0.36941(18) 0.01625(12) 0.0464(4) Uani 1 1 d . . .
N6 N 0.0612(2) 0.3242(2) 0.02462(15) 0.0578(5) Uani 1 1 d . . .
N7 N 0.1419(2) 0.22072(19) 0.05950(13) 0.0478(5) Uani 1 1 d . . .
S1 S 0.7793(3) 0.2800(3) 0.22884(9) 0.1104(13) Uani 0.632(6) 1 d P B 4
S1' S 0.6814(6) 0.1621(7) 0.2033(4) 0.161(4) Uani 0.368(6) 1 d PD B 3
O1W O 0.5758(9) 0.0297(6) 0.1326(6) 0.141(3) Uani 0.50 1 d P . .
H1WA H 0.4761 0.0020 0.1478 0.169 Uiso 0.50 1 d PR . .
H1WB H 0.6307 -0.0311 0.0952 0.169 Uiso 0.50 1 d PR . .

loop_
_atom_site_aniso_label
_atom_site_aniso_U_11
_atom_site_aniso_U_22
_atom_site_aniso_U_33
_atom_site_aniso_U_23
_atom_site_aniso_U_13
_atom_site_aniso_U_12
Fe1 0.0334(3) 0.0422(3) 0.0510(3) 0.00307(18) 0.00385(18) -0.00008(16)
C1 0.091(2) 0.127(3) 0.0524(16) 0.0179(18) 0.0149(15) 0.060(2)
C2 0.0589(14) 0.0627(15) 0.0582(14) -0.0002(12) 0.0066(11) 0.0084(12)
C3 0.089(2) 0.0542(16) 0.101(2) 0.0041(16) 0.0406(18) 0.0084(15)
C4 0.0401(11) 0.0462(12) 0.0730(16) 0.0097(11) 0.0024(10) 0.0013(10)
C5 0.0427(12) 0.0434(12) 0.0588(14) 0.0003(10) -0.0008(10) 0.0014(9)
C6 0.0651(18) 0.125(3) 0.0552(16) -0.0131(17) 0.0065(13) 0.0204(18)
C7 0.061(4) 0.094(7) 0.054(3) -0.016(4) 0.013(2) -0.003(4)
C6' 0.0651(18) 0.125(3) 0.0552(16) -0.0131(17) 0.0065(13) 0.0204(18)
C7' 0.069(4) 0.125(8) 0.055(4) 0.018(4) 0.019(2) 0.020(4)
C8 0.0684(15) 0.0505(13) 0.0548(14) 0.0032(11) 0.0028(11) -0.0182(12)
C9 0.0589(16) 0.0587(15) 0.0725(18) -0.0009(13) 0.0095(13) -0.0217(12)
N1 0.0528(11) 0.0639(13) 0.0687(14) 0.0130(12) -0.0028(10) 0.0016(10)
N2 0.0479(11) 0.0517(11) 0.0641(13) -0.0021(10) 0.0109(9) 0.0023(9)
N3 0.109(2) 0.0637(15) 0.103(2) -0.0076(15) 0.0422(17) 0.0148(14)
N4 0.0540(12) 0.0789(15) 0.0608(13) -0.0100(12) 0.0070(10) 0.0100(11)
N5 0.0382(9) 0.0432(10) 0.0577(11) 0.0014(9) 0.0028(8) -0.0027(8)
N6 0.0405(10) 0.0538(12) 0.0793(14) 0.0122(11) 0.0003(9) -0.0029(9)
N7 0.0454(10) 0.0415(10) 0.0565(11) 0.0009(8) -0.0011(8) -0.0074(8)
S1 0.140(2) 0.136(2) 0.0543(9) 0.0087(8) -0.0166(8) 0.0763(18)
S1' 0.141(4) 0.201(7) 0.144(4) 0.119(5) 0.059(3) 0.093(5)
O1W 0.139(6) 0.084(3) 0.199(8) -0.015(4) 0.007(5) -0.026(4)

loop_
_atom_type_symbol
_atom_type_description
_atom_type_scat_dispersion_real
_atom_type_scat_dispersion_imag
_atom_type_scat_source
C C 0.0033 0.0016 'International Tables Vol C Tables 4.2.6.8 and 6.1.1.4'
H H 0.0000 0.0000 'International Tables Vol C Tables 4.2.6.8 and 6.1.1.4'
N N 0.0061 0.0033 'International Tables Vol C Tables 4.2.6.8 and 6.1.1.4'
S S 0.1246 0.1234 'International Tables Vol C Tables 4.2.6.8 and 6.1.1.4'
Fe Fe 0.3463 0.8444 'International Tables Vol C Tables 4.2.6.8 and 6.1.1.4'
O O 0.0106 0.0060 'International Tables Vol C Tables 4.2.6.8 and 6.1.1.4'

loop_
_geom_angle_atom_site_label_1
_geom_angle_atom_site_label_2
_geom_angle_atom_site_label_3
_geom_angle
_geom_angle_site_symmetry_1
_geom_angle_site_symmetry_3
N1 Fe1 N1 180.00(9) 3_665 .
N1 Fe1 N5 89.51(8) 3_665 3_665
N1 Fe1 N5 90.49(8) . 3_665
N1 Fe1 N5 90.49(8) 3_665 .
N1 Fe1 N5 89.51(8) . .
N5 Fe1 N5 180.0 3_665 .
N1 Fe1 N2 89.41(8) 3_665 3_665
N1 Fe1 N2 90.59(8) . 3_665
N5 Fe1 N2 86.88(7) 3_665 3_665
N5 Fe1 N2 93.12(7) . 3_665
N1 Fe1 N2 90.59(8) 3_665 .
N1 Fe1 N2 89.41(8) . .
N5 Fe1 N2 93.12(7) 3_665 .
N5 Fe1 N2 86.88(7) . .
N2 Fe1 N2 180.0 3_665 .
N1 C1 S1 163.4(4) . .
N1 C1 S1' 145.7(4) . .
S1 C1 S1' 50.9(2) . .
N2 C2 N4 111.0(3) . .
N2 C2 H2 124.5 . .
N4 C2 H2 124.5 . .
N3 C3 N2 114.6(3) . .
N3 C3 H3 122.7 . .
N2 C3 H3 122.7 . .
N6 C4 N5 115.1(2) . .
N6 C4 H4 122.4 . .
N5 C4 H4 122.4 . .
N7 C5 N5 110.1(2) . .
N7 C5 H5 124.9 . .
N5 C5 H5 124.9 . .
N4 C6 C7 112.5(4) . .
N4 C6 H6A 109.1 . .
C7 C6 H6A 109.1 . .
N4 C6 H6B 109.1 . .
C7 C6 H6B 109.1 . .
H6A C6 H6B 107.8 . .
C7 C7 C6 140.9(7) 2 .
C7 C7 H7A 101.8 2 .
C6 C7 H7A 101.8 . .
C7 C7 H7B 101.8 2 .
C6 C7 H7B 101.8 . .
H7A C7 H7B 104.7 . .
C7' C7' H7'A 103.8 2 .
C7' C7' H7'B 103.8 2 .
H7'A C7' H7'B 105.4 . .
N7 C8 C9 111.6(2) . .
N7 C8 H8A 109.3 . .
C9 C8 H8A 109.3 . .
N7 C8 H8B 109.3 . .
C9 C8 H8B 109.3 . .
H8A C8 H8B 108.0 . .
C9 C9 C8 113.4(3) 3 .
C9 C9 H9A 108.9 3 .
C8 C9 H9A 108.9 . .
C9 C9 H9B 108.9 3 .
C8 C9 H9B 108.9 . .
H9A C9 H9B 107.7 . .
C1 N1 Fe1 177.8(3) . .
C2 N2 C3 102.5(2) . .
C2 N2 Fe1 127.39(18) . .
C3 N2 Fe1 129.6(2) . .
C3 N3 N4 102.9(2) . .
C2 N4 N3 109.0(2) . .
C2 N4 C6 129.0(3) . .
N3 N4 C6 121.9(3) . .
C5 N5 C4 102.50(18) . .
C5 N5 Fe1 132.29(15) . .
C4 N5 Fe1 124.44(15) . .
C4 N6 N7 102.38(18) . .
C5 N7 N6 109.86(18) . .
C5 N7 C8 129.5(2) . .
N6 N7 C8 120.50(19) . .
H1WA O1W H1WB 117.5 . .

loop_
_geom_bond_atom_site_label_1
_geom_bond_atom_site_label_2
_geom_bond_distance
_geom_bond_site_symmetry_2
Fe1 N1 2.112(2) 3_665
Fe1 N1 2.112(2) .
Fe1 N5 2.1942(17) 3_665
Fe1 N5 2.1942(17) .
Fe1 N2 2.201(2) 3_665
Fe1 N2 2.201(2) .
C1 N1 1.109(3) .
C1 S1 1.637(3) .
C1 S1' 1.820(5) .
C2 N2 1.307(3) .
C2 N4 1.312(3) .
C2 H2 0.9300 .
C3 N3 1.297(4) .
C3 N2 1.342(3) .
C3 H3 0.9300 .
C4 N6 1.306(3) .
C4 N5 1.336(3) .
C4 H4 0.9300 .
C5 N7 1.316(3) .
C5 N5 1.325(3) .
C5 H5 0.9300 .
C6 N4 1.460(4) .
C6 C7 1.488(8) .
C6 H6A 0.9700 .
C6 H6B 0.9700 .
C7 C7 1.242(13) 2
C7 H7A 0.9700 .
C7 H7B 0.9700 .
C7' C7' 1.078(14) 2
C7' H7'A 0.9700 .
C7' H7'B 0.9700 .
C8 N7 1.465(3) .
C8 C9 1.517(4) .
C8 H8A 0.9700 .
C8 H8B 0.9700 .
C9 C9 1.498(6) 3
C9 H9A 0.9700 .
C9 H9B 0.9700 .
N3 N4 1.349(4) .
N6 N7 1.347(3) .
O1W H1WA 0.9700 .
O1W H1WB 0.9700 .
